data_2004133
loop_
_publ_author_name
Rajnikant
'Watkin, D. J.'
'Tranter, G.'

_publ_section_title
;
 4-Benzylbiphenyl
;
_journal_issue 11
_journal_name_full 'Acta Crystallographica Section C'
_journal_page_first 2388
_journal_page_last 2390
_journal_paper_doi 10.1107/S0108270195006329
_journal_volume 51
_journal_year 1995
_chemical_formula_sum 'C19 H16'
_chemical_formula_weight 244.3
_space_group_IT_number 14
_symmetry_cell_setting monoclinic
_symmetry_space_group_name_Hall '-P 2ybc'
_symmetry_space_group_name_H-M 'P 1 21/c 1'
_atom_type_scat_source IntTabIV
_cell_angle_alpha 90
_cell_angle_beta 99.919(20)
_cell_angle_gamma 90
_cell_formula_units_Z 4
_cell_length_a 10.711(4)
_cell_length_b 6.115(3)
_cell_length_c 21.514(4)
_cell_measurement_reflns_used 250
_cell_measurement_temperature 120
_cell_measurement_theta_max 24
_cell_measurement_theta_min 3
_cell_volume 1388.1(9)
_diffrn_measurement_device 'Enraf-Nonius FAST'
_diffrn_measurement_method \w/2\q
_diffrn_radiation_type MoK\a
_diffrn_radiation_wavelength 0.71069
_diffrn_reflns_av_R_equivalents 0.123
_diffrn_reflns_limit_h_max 11
_diffrn_reflns_limit_h_min -11
_diffrn_reflns_limit_k_max 6
_diffrn_reflns_limit_k_min 0
_diffrn_reflns_limit_l_max 23
_diffrn_reflns_limit_l_min 0
_diffrn_reflns_number 5539
_diffrn_reflns_theta_max 25
_diffrn_standards_number
;No standards measured; absence of decay confirmed by comparing analogous
reflections from beginning and end of data collection (7 h in total)
;
_exptl_absorpt_coefficient_mu 0.613
_exptl_absorpt_correction_type none
_exptl_crystal_colour White
_exptl_crystal_density_diffrn 1.17
_exptl_crystal_description 'Rectangular plate'
_exptl_crystal_size_max 0.70
_exptl_crystal_size_mid 0.30
_exptl_crystal_size_min 0.20
_refine_diff_density_max 1.573
_refine_diff_density_min -1.162
_refine_ls_extinction_coef 38.6
_refine_ls_extinction_method 'Secondary, Larson (1970)'
_refine_ls_goodness_of_fit_obs 0.994
_refine_ls_hydrogen_treatment refall
_refine_ls_number_parameters 232
_refine_ls_number_reflns 1102
_refine_ls_R_factor_obs 0.0429
_refine_ls_shift/esd_max 0.162
_refine_ls_structure_factor_coef F
_refine_ls_weighting_scheme
;w = [weight][1 - (\DF/\s + \sF)^2^]^2^, weighting coefficients 11.5,
-0.68, 8.27
;
_refine_ls_wR_factor_obs 0.0510
_reflns_number_observed 1102
_reflns_number_total 2055
_reflns_observed_criterion I>3\s(I)
_cod_data_source_file hu1135.cif
_cod_data_source_block hu1135a
_cod_original_sg_symbol_H-M 'P 21/c'
_cod_database_code 2004133

loop_
_symmetry_equiv_pos_as_xyz
x,y,z
x,1/2-y,1/2+z
-x,-y,-z
-x,1/2+y,1/2-z

loop_
_atom_site_label
_atom_site_fract_x
_atom_site_fract_y
_atom_site_fract_z
_atom_site_U_iso_or_equiv
C(1) .0635(2) -.2596(4) -.9014(1) .046(3)
C(2) .0545(2) -.0707(5) -.8665(1) .053(3)
C(3) -.0296(2) -.0566(5) -.8246(1) .055(3)
C(4) -.1072(2) -.2298(4) -.8154(1) .050(3)
C(5) -.0981(3) -.4180(5) -.8499(1) .057(3)
C(6) -.0151(2) -.4331(5) -.8924(1) .054(3)
C(7) .1541(2) -.2745(4) -.9463(1) .050(3)
C(8) .1718(2) -.0999(5) -.9856(1) .058(3)
C(9) .2561(3) -.1143(7) -1.0272(1) .070(3)
C(10) .3259(3) -.3026(7) -1.0300(2) .079(3)
C(11) .3101(3) -.4761(7) -.9915(2) .078(3)
C(12) .2253(3) -.4630(5) -.9505(2) .066(3)
C(13) -.1999(3) -.2096(6) -.7699(1) .061(3)
C(14) -.3150(2) -.0723(4) -.7952(1) .049(3)
C(15) -.3322(3) .1303(5) -.7694(1) .062(3)
C(16) -.4369(4) .2532(6) -.7912(2) .076(3)
C(17) -.5273(4) .1766(8) -.8388(2) .079(3)
C(18) -.5118(3) -.0232(8) -.8654(2) .078(3)
C(19) -.4059(3) -.1486(6) -.8435(1) .063(3)
H[21) .111(2) .056(4) -.871(1) .0473
H(31) -.034(2) .068(4) -.801(1) .0485
H(51) -.150(2) -.536(4) -.846(1) .0515
H(61) -.010(2) -.564(4) -.916(1) .0492
H(81) .124(2) .025(4) -.982(1) .0525
H(91) .264(2) .007(5) -1.054(1) .0654
H(101) .385(3) -.314(5) -1.057(1) .0841
H(111) .360(3) -.615(5) -.993(1) .0749
H(121) .213(2) -.579(4) -.925(1) .0597
H(131) -.227(2) -.347(5) -.759(1) .0565
H(132) -.156(2) -.151(4) -.729(1) .0565
H(151) -.274(2) .185(4) -.737(1) .0549
H(161) -.448(3) .382(5) -.770(1) 0.730
H(171) -.601(4) .259(6) -.852(2) .1169
H(181) -.571(3) -.087(5) -.896(1) .0726
H(191) -.392(2) -.286(4) -.862(1) .0555

loop_
_geom_angle_atom_site_label_1
_geom_angle_atom_site_label_2
_geom_angle_atom_site_label_3
_geom_angle
_geom_angle_publ_flag
C(2) C(1) C(6) 117.3(2) yes
C(2) C(1) C(7) 121.1(2) yes
C(6) C(1) C(7) 121.6(2) yes
C(1) C(2) C(3) 121.2(3) yes
C(2) C(3) C(4) 121.5(3) yes
C(3) C(4) C(5) 117.4(2) yes
C(3) C(4) C(13) 120.5(3) yes
C(5) C(4) C(13) 122.0(3) yes
C(4) C(5) C(6) 121.6(3) yes
C(1) C(6) C(5) 121.0(3) yes
C(1) C(7) C(8) 121.3(2) yes
C(1) C(7) C(12) 121.3(2) yes
C(8) C(7) C(12) 117.5(3) yes
C(7) C(8) C(9) 121.1(3) yes
C(8) C(9) C(10) 120.1(3) yes
C(9) C(10) C(11) 119.6(3) yes
C(10) C(11) C(12) 120.4(3) yes
C(7) C(12) C(11) 121.3(3) yes
C(4) C(13) C(14) 113.4(2) yes
C(13) C(14) C(15) 120.7(3) yes
C(13) C(14) C(19) 120.6(3) yes
C(15) C(14) C(19) 118.7(3) yes
C(14) C(15) C(16) 120.9(3) yes
C(15) C(16) C(17) 120.3(4) yes
C(16) C(17) C(18) 119.8(3) yes
C(17) C(18) C(19) 120.2(4) yes
C(14) C(19) C(18) 120.0(3) yes

loop_
_geom_bond_atom_site_label_1
_geom_bond_atom_site_label_2
_geom_bond_distance
_geom_bond_publ_flag
C(1) C(2) 1.390(3) yes
C(1) C(6) 1.389(4) yes
C(1) C(7) 1.485(4) yes
C(2) C(3) 1.381(4) yes
C(3) C(4) 1.382(4) yes
C(4) C(5) 1.383(4) yes
C(4) C(13) 1.514(4) yes
C(5) C(6) 1.383(4) yes
C(7) C(8) 1.395(4) yes
C(7) C(12) 1.393(4) yes
C(8) C(9) 1.379(4) yes
C(9) C(10) 1.380(5) yes
C(10) C(11) 1.373(5) yes
C(11) C(12) 1.374(4) yes
C(13) C(14) 1.513(4) yes
C(14) C(15) 1.382(4) yes
C(14) C(19) 1.378(4) yes
C(15) C(16) 1.364(5) yes
C(16) C(17) 1.366(6) yes
C(17) C(18) 1.371(5) yes
C(18) C(19) 1.383(5) yes
